data_1502016
loop_
_publ_author_name
'Navale, Tushar S.'
'Thakur, Khushabu'
'Rathore, Rajendra'

_publ_section_title
;
 Sequential oxidative transformation of tetraarylethylenes to
 9,10-diarylphenanthrenes and dibenzo[g,p]chrysenes using DDQ as an
 oxidant.
;
_journal_issue 7
_journal_name_full 'Organic letters'
_journal_page_first 1634
_journal_page_last 1637
_journal_paper_doi 10.1021/ol200069c
_journal_volume 13
_journal_year 2011
_chemical_formula_moiety 'C30 H26'
_chemical_formula_sum 'C30 H26'
_chemical_formula_weight 386.51
_space_group_crystal_system monoclinic
_space_group_IT_number 15
_space_group_name_Hall '-C 2yc'
_space_group_name_H-M_alt 'C 1 2/c 1'
_symmetry_space_group_name_Hall '-C 2yc'
_symmetry_space_group_name_H-M 'C 1 2/c 1'
_atom_sites_solution_hydrogens geom
_atom_sites_solution_primary direct
_atom_sites_solution_secondary difmap
_audit_creation_method SHELXL-97
_cell_angle_alpha 90.00
_cell_angle_beta 97.210(2)
_cell_angle_gamma 90.00
_cell_formula_units_Z 8
_cell_length_a 20.3854(4)
_cell_length_b 10.05033(19)
_cell_length_c 21.6071(5)
_cell_measurement_reflns_used 6615
_cell_measurement_temperature 100
_cell_measurement_theta_max 70.5956
_cell_measurement_theta_min 4.1212
_cell_volume 4391.86(16)
_computing_cell_refinement
;
CrysAlisPro, Oxford Diffraction Ltd.,
Version 1.171.33.55 (release 05-01-2010 CrysAlis171 .NET)
(compiled Jan  5 2010,16:28:46)
;
_computing_data_collection
;
CrysAlisPro, Oxford Diffraction Ltd.,
Version 1.171.33.55 (release 05-01-2010 CrysAlis171 .NET)
(compiled Jan  5 2010,16:28:46)
;
_computing_data_reduction
;
CrysAlisPro, Oxford Diffraction Ltd.,
Version 1.171.33.55 (release 05-01-2010 CrysAlis171 .NET)
(compiled Jan  5 2010,16:28:46)
;
_computing_molecular_graphics
;
OLEX2: a complete structure solution, refinement and analysis program. Dolomanov et al., J. Appl. Cryst. (2009). 42, 339-341
;
_computing_publication_material
;
OLEX2: a complete structure solution, refinement and analysis program. Dolomanov et al., J. Appl. Cryst. (2009). 42, 339-341
;
_computing_structure_refinement 'SHELXL-97 (Sheldrick, 2008)'
_computing_structure_solution 'SHELXS-97 (Sheldrick, 2008)'
_diffrn_ambient_temperature 100.0
_diffrn_detector_area_resol_mean 10.3756
_diffrn_measured_fraction_theta_full 0.997
_diffrn_measured_fraction_theta_max 0.979
_diffrn_measurement_details
;
1 omega  -98.00  -19.00   1.0000    6.2000
omega____ theta____ kappa____ phi______ frames
-      -40.7737  131.0000  148.0000 79

2 omega   31.00   62.00   1.0000   56.4400
omega____ theta____ kappa____ phi______ frames
-      100.5756 -131.0000   78.0000 31

3 omega   90.00  124.00   1.0000   56.4400
omega____ theta____ kappa____ phi______ frames
-      100.5756 -131.0000   78.0000 34

4 omega   35.00   70.00   1.0000   56.4400
omega____ theta____ kappa____ phi______ frames
-      100.5756  -28.0000   79.0000 35

5 omega   72.00  174.00   1.0000   56.4400
omega____ theta____ kappa____ phi______ frames
-      100.5756   28.0000  100.0000 102

6 omega  -40.00   22.00   1.0000    6.2000
omega____ theta____ kappa____ phi______ frames
-      -40.7737   37.0000   30.0000 62

7 omega -115.00  -90.00   1.0000    6.2000
omega____ theta____ kappa____ phi______ frames
-      -40.7737 -131.0000 -101.0000 25

8 omega -117.00  -45.00   1.0000    6.2000
omega____ theta____ kappa____ phi______ frames
-      -40.7737  -37.0000  -90.0000 72

9 omega   36.00  133.00   1.0000   56.4400
omega____ theta____ kappa____ phi______ frames
-      100.5756  -77.0000   30.0000 97

10 omega   95.00  170.00   1.0000   56.4400
omega____ theta____ kappa____ phi______ frames
-      100.5756  125.0000   90.0000 75

11 omega   95.00  120.00   1.0000   56.4400
omega____ theta____ kappa____ phi______ frames
-      100.5756 -137.0000 -144.0000 25

12 omega   31.00   68.00   1.0000   56.4400
omega____ theta____ kappa____ phi______ frames
-      100.5756  -45.0000   60.0000 37

13 omega -119.00   -7.00   1.0000    6.2000
omega____ theta____ kappa____ phi______ frames
-      -40.7737  -77.0000   30.0000 112

14 omega -117.00  -14.00   1.0000    6.2000
omega____ theta____ kappa____ phi______ frames
-      -40.7737  -37.0000   90.0000 103

15 omega    7.00  119.00   1.0000    6.2000
omega____ theta____ kappa____ phi______ frames
-       40.7737   77.0000 -150.0000 112

16 omega   39.00  171.00   1.0000   56.4400
omega____ theta____ kappa____ phi______ frames
-      100.5756   15.0000  -90.0000 132

17 omega   26.00   77.00   1.0000   56.4400
omega____ theta____ kappa____ phi______ frames
-      100.5756  -45.0000 -180.0000 51
;
_diffrn_measurement_device_type 'SuperNova, Dual, Cu at zero, Atlas'
_diffrn_measurement_method '\w scans'
_diffrn_orient_matrix_UB_11 -0.0674451
_diffrn_orient_matrix_UB_12 0.0610743
_diffrn_orient_matrix_UB_13 -0.0251727
_diffrn_orient_matrix_UB_21 0.0297826
_diffrn_orient_matrix_UB_22 0.1405108
_diffrn_orient_matrix_UB_23 0.0094343
_diffrn_orient_matrix_UB_31 0.0192696
_diffrn_orient_matrix_UB_32 -0.0034243
_diffrn_orient_matrix_UB_33 -0.0666499
_diffrn_radiation_monochromator mirror
_diffrn_radiation_source 'fine-focus sealed tube'
_diffrn_radiation_type 'Cu K\a'
_diffrn_radiation_wavelength 1.5418
_diffrn_reflns_av_R_equivalents 0.0415
_diffrn_reflns_av_sigmaI/netI 0.0329
_diffrn_reflns_limit_h_max 24
_diffrn_reflns_limit_h_min -24
_diffrn_reflns_limit_k_max 12
_diffrn_reflns_limit_k_min -12
_diffrn_reflns_limit_l_max 17
_diffrn_reflns_limit_l_min -26
_diffrn_reflns_number 14666
_diffrn_reflns_theta_full 70.00
_diffrn_reflns_theta_max 70.73
_diffrn_reflns_theta_min 4.12
_exptl_absorpt_coefficient_mu 0.494
_exptl_absorpt_correction_T_max 1.0
_exptl_absorpt_correction_T_min 0.78711
_exptl_absorpt_correction_type multi-scan
_exptl_absorpt_process_details
;
CrysAlisPro, Oxford Diffraction Ltd.,
Version 1.171.33.55 (release 05-01-2010 CrysAlis171 .NET)
(compiled Jan  5 2010,16:28:46)
Empirical absorption correction using spherical harmonics,
implemented in SCALE3 ABSPACK scaling algorithm.
;
_exptl_crystal_colour colourless
_exptl_crystal_colour_primary colourless
_exptl_crystal_density_diffrn 1.169
_exptl_crystal_density_method 'not measured'
_exptl_crystal_description needle
_exptl_crystal_F_000 1648
_exptl_crystal_size_max 0.09
_exptl_crystal_size_mid 0.04
_exptl_crystal_size_min 0.02
_refine_diff_density_max 0.217
_refine_diff_density_min -0.183
_refine_diff_density_rms 0.042
_refine_ls_extinction_method none
_refine_ls_goodness_of_fit_ref 1.008
_refine_ls_hydrogen_treatment constr
_refine_ls_matrix_type full
_refine_ls_number_parameters 275
_refine_ls_number_reflns 4130
_refine_ls_number_restraints 0
_refine_ls_restrained_S_all 1.008
_refine_ls_R_factor_all 0.0544
_refine_ls_R_factor_gt 0.0394
_refine_ls_shift/su_max 0.001
_refine_ls_shift/su_mean 0.000
_refine_ls_structure_factor_coef Fsqd
_refine_ls_weighting_details
;
calc w=1/[\s^2^(Fo^2^)+(0.0684P)^2^+0.0000P] where P=(Fo^2^+2Fc^2^)/3
;
_refine_ls_weighting_scheme calc
_refine_ls_wR_factor_gt 0.0989
_refine_ls_wR_factor_ref 0.1052
_reflns_number_gt 3177
_reflns_number_total 4130
_reflns_threshold_expression >2sigma(I)
_cod_data_source_file ol200069c_si_006.cif
_cod_data_source_block RAJ19L
_cod_original_cell_volume 4391.87(17)
_cod_database_code 1502016

loop_
_space_group_symop_id
_space_group_symop_operation_xyz
1 'x, y, z'
2 '-x, y, -z+1/2'
3 'x+1/2, y+1/2, z'
4 '-x+1/2, y+1/2, -z+1/2'
5 '-x, -y, -z'
6 'x, -y, z-1/2'
7 '-x+1/2, -y+1/2, -z'
8 'x+1/2, -y+1/2, z-1/2'

loop_
_atom_site_label
_atom_site_type_symbol
_atom_site_fract_x
_atom_site_fract_y
_atom_site_fract_z
_atom_site_U_iso_or_equiv
_atom_site_adp_type
_atom_site_occupancy
_atom_site_symmetry_multiplicity
_atom_site_calc_flag
_atom_site_refinement_flags
C1 C 0.25720(6) 0.49587(11) 0.47640(6) 0.0196(3) Uani 1 1 d .
C2 C 0.23658(6) 0.49693(11) 0.53349(6) 0.0194(3) Uani 1 1 d .
C11 C 0.32366(6) 0.53585(11) 0.46070(6) 0.0198(3) Uani 1 1 d .
C12 C 0.38208(6) 0.57384(12) 0.49723(7) 0.0217(3) Uani 1 1 d .
H12 H 0.3842 0.5779 0.5414 0.026 Uiso 1 1 calc R
C13 C 0.43732(6) 0.60578(12) 0.46806(7) 0.0236(3) Uani 1 1 d .
H13 H 0.4770 0.6313 0.4931 0.028 Uiso 1 1 calc R
C14 C 0.43638(6) 0.60155(12) 0.40348(7) 0.0236(3) Uani 1 1 d .
C15 C 0.37805(7) 0.56300(12) 0.36720(7) 0.0236(3) Uani 1 1 d .
H15 H 0.3760 0.5601 0.3231 0.028 Uiso 1 1 calc R
C16 C 0.32304(6) 0.52897(11) 0.39555(6) 0.0210(3) Uani 1 1 d .
C17 C 0.49733(7) 0.63511(14) 0.37372(8) 0.0318(3) Uani 1 1 d .
H17A H 0.5157 0.5536 0.3579 0.048 Uiso 1 1 calc R
H17C H 0.5303 0.6765 0.4048 0.048 Uiso 1 1 calc R
H17B H 0.4856 0.6971 0.3391 0.048 Uiso 1 1 calc R
C21 C 0.21846(6) 0.46053(11) 0.41574(6) 0.0196(3) Uani 1 1 d .
C22 C 0.15341(6) 0.41742(12) 0.39967(7) 0.0220(3) Uani 1 1 d .
H22 H 0.1254 0.4031 0.4310 0.026 Uiso 1 1 calc R
C23 C 0.13015(7) 0.39565(13) 0.33710(7) 0.0254(3) Uani 1 1 d .
H23 H 0.0858 0.3670 0.3264 0.031 Uiso 1 1 calc R
C24 C 0.16968(7) 0.41440(13) 0.28951(7) 0.0268(3) Uani 1 1 d .
C25 C 0.23472(7) 0.45705(13) 0.30573(7) 0.0251(3) Uani 1 1 d .
H25 H 0.2628 0.4700 0.2743 0.030 Uiso 1 1 calc R
C26 C 0.25818(6) 0.48043(11) 0.36778(6) 0.0210(3) Uani 1 1 d .
C27 C 0.14333(8) 0.39227(17) 0.22204(8) 0.0393(4) Uani 1 1 d .
H27A H 0.0992 0.3525 0.2193 0.059 Uiso 1 1 calc R
H27B H 0.1730 0.3323 0.2030 0.059 Uiso 1 1 calc R
H27C H 0.1407 0.4776 0.2000 0.059 Uiso 1 1 calc R
C31 C 0.27960(6) 0.54420(12) 0.59019(6) 0.0200(3) Uani 1 1 d .
C32 C 0.28860(7) 0.68001(12) 0.60162(7) 0.0239(3) Uani 1 1 d .
H32 H 0.2665 0.7429 0.5735 0.029 Uiso 1 1 calc R
C33 C 0.32959(7) 0.72390(13) 0.65372(7) 0.0250(3) Uani 1 1 d .
H33 H 0.3349 0.8167 0.6610 0.030 Uiso 1 1 calc R
C34 C 0.36301(6) 0.63431(13) 0.69557(6) 0.0231(3) Uani 1 1 d .
C35 C 0.35354(7) 0.49885(13) 0.68391(6) 0.0245(3) Uani 1 1 d .
H35 H 0.3760 0.4359 0.7117 0.029 Uiso 1 1 calc R
C36 C 0.31176(7) 0.45413(12) 0.63227(6) 0.0230(3) Uani 1 1 d .
H36 H 0.3052 0.3613 0.6258 0.028 Uiso 1 1 calc R
C37 C 0.40617(8) 0.68493(15) 0.75237(7) 0.0329(3) Uani 1 1 d .
H37C H 0.3790 0.7015 0.7859 0.049 Uiso 1 1 calc R
H37B H 0.4276 0.7679 0.7420 0.049 Uiso 1 1 calc R
H37A H 0.4400 0.6183 0.7661 0.049 Uiso 1 1 calc R
C41 C 0.16948(6) 0.45308(12) 0.54595(6) 0.0193(3) Uani 1 1 d .
C42 C 0.15503(7) 0.31909(13) 0.55264(7) 0.0261(3) Uani 1 1 d .
H42 H 0.1870 0.2538 0.5457 0.031 Uiso 1 1 calc R
C43 C 0.09439(7) 0.27958(13) 0.56941(7) 0.0257(3) Uani 1 1 d .
H43 H 0.0857 0.1875 0.5742 0.031 Uiso 1 1 calc R
C44 C 0.04635(6) 0.37212(13) 0.57931(6) 0.0219(3) Uani 1 1 d .
C45 C 0.06050(7) 0.50635(13) 0.57114(7) 0.0255(3) Uani 1 1 d .
H45 H 0.0279 0.5714 0.5765 0.031 Uiso 1 1 calc R
C46 C 0.12123(7) 0.54642(12) 0.55538(7) 0.0236(3) Uani 1 1 d .
H46 H 0.1301 0.6385 0.5510 0.028 Uiso 1 1 calc R
C47 C -0.01854(7) 0.32982(15) 0.59979(7) 0.0297(3) Uani 1 1 d .
H47A H -0.0543 0.3451 0.5658 0.044 Uiso 1 1 calc R
H47C H -0.0269 0.3818 0.6364 0.044 Uiso 1 1 calc R
H47B H -0.0166 0.2350 0.6105 0.044 Uiso 1 1 calc R

loop_
_atom_site_aniso_label
_atom_site_aniso_U_11
_atom_site_aniso_U_22
_atom_site_aniso_U_33
_atom_site_aniso_U_23
_atom_site_aniso_U_13
_atom_site_aniso_U_12
C1 0.0181(6) 0.0161(5) 0.0249(7) 0.0005(5) 0.0031(5) 0.0016(4)
C2 0.0204(6) 0.0151(5) 0.0229(7) 0.0017(5) 0.0040(5) 0.0023(4)
C11 0.0188(6) 0.0160(5) 0.0249(7) 0.0011(5) 0.0044(5) 0.0026(4)
C12 0.0216(6) 0.0189(5) 0.0248(7) 0.0012(5) 0.0035(5) 0.0025(4)
C13 0.0181(6) 0.0202(6) 0.0322(8) 0.0011(5) 0.0025(5) 0.0014(4)
C14 0.0209(6) 0.0179(5) 0.0331(8) 0.0021(5) 0.0074(6) 0.0024(4)
C15 0.0235(7) 0.0227(6) 0.0258(7) 0.0011(5) 0.0079(6) 0.0018(5)
C16 0.0214(6) 0.0175(5) 0.0245(7) 0.0012(5) 0.0048(5) 0.0026(4)
C17 0.0248(7) 0.0346(7) 0.0382(9) 0.0009(6) 0.0120(6) -0.0019(5)
C21 0.0209(6) 0.0156(5) 0.0225(7) 0.0002(5) 0.0035(5) 0.0023(4)
C22 0.0214(6) 0.0200(5) 0.0251(7) 0.0000(5) 0.0054(5) -0.0006(4)
C23 0.0229(6) 0.0238(6) 0.0293(8) -0.0028(5) 0.0024(6) -0.0034(5)
C24 0.0296(7) 0.0251(6) 0.0253(8) -0.0031(5) 0.0019(6) -0.0003(5)
C25 0.0265(7) 0.0272(6) 0.0225(7) -0.0028(5) 0.0070(6) 0.0012(5)
C26 0.0212(6) 0.0187(5) 0.0235(7) -0.0004(5) 0.0049(5) 0.0022(4)
C27 0.0382(9) 0.0514(9) 0.0273(8) -0.0104(7) 0.0009(7) -0.0090(7)
C31 0.0186(6) 0.0212(6) 0.0212(7) -0.0002(5) 0.0069(5) 0.0006(4)
C32 0.0234(7) 0.0212(6) 0.0268(7) 0.0003(5) 0.0020(6) 0.0020(5)
C33 0.0244(7) 0.0215(6) 0.0293(8) -0.0029(5) 0.0045(6) -0.0016(5)
C34 0.0190(6) 0.0298(6) 0.0217(7) 0.0000(5) 0.0071(5) -0.0024(5)
C35 0.0262(7) 0.0279(6) 0.0199(7) 0.0042(5) 0.0055(5) 0.0029(5)
C36 0.0268(7) 0.0211(5) 0.0220(7) 0.0008(5) 0.0063(5) 0.0000(5)
C37 0.0316(8) 0.0380(7) 0.0285(8) -0.0005(6) 0.0021(6) -0.0084(6)
C41 0.0201(6) 0.0205(6) 0.0176(6) 0.0008(5) 0.0029(5) 0.0002(4)
C42 0.0226(7) 0.0203(6) 0.0365(8) 0.0028(5) 0.0079(6) 0.0040(5)
C43 0.0229(7) 0.0206(6) 0.0340(8) 0.0050(5) 0.0049(6) -0.0009(5)
C44 0.0191(6) 0.0285(6) 0.0178(7) 0.0006(5) 0.0015(5) -0.0001(5)
C45 0.0208(6) 0.0246(6) 0.0315(8) -0.0033(6) 0.0048(6) 0.0041(5)
C46 0.0237(7) 0.0198(6) 0.0276(7) -0.0015(5) 0.0039(5) 0.0009(5)
C47 0.0228(7) 0.0355(7) 0.0316(8) 0.0000(6) 0.0068(6) -0.0015(5)

loop_
_atom_type_symbol
_atom_type_description
_atom_type_scat_dispersion_real
_atom_type_scat_dispersion_imag
_atom_type_scat_source
C C 0.0181 0.0091 'International Tables Vol C Tables 4.2.6.8 and 6.1.1.4'
H H 0.0000 0.0000 'International Tables Vol C Tables 4.2.6.8 and 6.1.1.4'

loop_
_geom_angle_atom_site_label_1
_geom_angle_atom_site_label_2
_geom_angle_atom_site_label_3
_geom_angle
C1 C2 C31 122.24(12)
C1 C2 C41 123.98(12)
C2 C1 C11 126.90(12)
C2 C1 C21 127.94(12)
C11 C12 H12 120.4
C11 C16 C26 108.68(11)
C12 C11 C1 132.76(13)
C12 C11 C16 118.59(12)
C12 C13 H13 118.8
C13 C12 C11 119.13(13)
C13 C12 H12 120.4
C13 C14 C15 118.35(12)
C13 C14 C17 120.78(12)
C14 C13 C12 122.33(12)
C14 C13 H13 118.8
C14 C15 H15 120.0
C14 C17 H17A 109.5
C14 C17 H17C 109.5
C14 C17 H17B 109.5
C15 C14 C17 120.85(13)
C15 C16 C11 121.56(12)
C15 C16 C26 129.75(13)
C16 C11 C1 108.64(11)
C16 C15 C14 120.00(13)
C16 C15 H15 120.0
H17A C17 H17C 109.5
H17A C17 H17B 109.5
H17C C17 H17B 109.5
C21 C1 C11 105.12(11)
C21 C22 H22 120.4
C21 C26 C16 108.59(12)
C22 C21 C1 132.55(13)
C22 C21 C26 118.49(13)
C22 C23 H23 118.8
C22 C23 C24 122.40(13)
C23 C22 C21 119.14(13)
C23 C22 H22 120.4
C23 C24 C27 121.61(13)
C24 C23 H23 118.8
C24 C25 H25 120.1
C24 C27 H27A 109.5
C24 C27 H27B 109.5
C24 C27 H27C 109.5
C25 C24 C23 118.33(13)
C25 C24 C27 120.05(14)
C25 C26 C16 129.55(13)
C25 C26 C21 121.85(12)
C26 C21 C1 108.93(11)
C26 C25 C24 119.77(13)
C26 C25 H25 120.1
H27A C27 H27B 109.5
H27A C27 H27C 109.5
H27B C27 H27C 109.5
C31 C2 C41 113.78(11)
C31 C32 H32 119.8
C31 C36 C35 120.41(11)
C31 C36 H36 119.8
C32 C31 C2 120.50(11)
C32 C33 H33 119.4
C32 C33 C34 121.16(12)
C33 C32 C31 120.48(12)
C33 C32 H32 119.8
C33 C34 C35 117.97(12)
C33 C34 C37 119.94(12)
C34 C33 H33 119.4
C34 C35 H35 119.4
C34 C37 H37C 109.5
C34 C37 H37B 109.5
C34 C37 H37A 109.5
C35 C34 C37 122.06(12)
C35 C36 H36 119.8
C36 C31 C2 120.72(11)
C36 C31 C32 118.78(12)
C36 C35 C34 121.19(12)
C36 C35 H35 119.4
H37C C37 H37B 109.5
H37C C37 H37A 109.5
H37B C37 H37A 109.5
C41 C42 H42 119.6
C41 C46 H46 119.7
C42 C41 C2 121.03(11)
C42 C41 C46 118.34(12)
C42 C43 H43 119.4
C43 C42 C41 120.75(12)
C43 C42 H42 119.6
C43 C44 C45 117.89(12)
C43 C44 C47 121.26(12)
C44 C43 C42 121.16(12)
C44 C43 H43 119.4
C44 C45 H45 119.4
C44 C47 H47A 109.5
C44 C47 H47C 109.5
C44 C47 H47B 109.5
C45 C44 C47 120.84(12)
C45 C46 C41 120.65(12)
C45 C46 H46 119.7
C46 C41 C2 120.48(11)
C46 C45 C44 121.19(12)
C46 C45 H45 119.4
H47A C47 H47C 109.5
H47A C47 H47B 109.5
H47C C47 H47B 109.5

loop_
_geom_bond_atom_site_label_1
_geom_bond_atom_site_label_2
_geom_bond_distance
C1 C2 1.3521(19)
C1 C11 1.4924(18)
C1 C21 1.4859(19)
C2 C31 1.4921(19)
C2 C41 1.4934(17)
C11 C12 1.3969(18)
C11 C16 1.4078(19)
C12 H12 0.9500
C12 C13 1.3952(19)
C13 H13 0.9500
C13 C14 1.394(2)
C14 C15 1.3945(19)
C14 C17 1.5071(19)
C15 H15 0.9500
C15 C16 1.3865(19)
C16 C26 1.4652(18)
C17 H17A 0.9800
C17 H17C 0.9800
C17 H17B 0.9800
C21 C22 1.3969(18)
C21 C26 1.4073(19)
C22 H22 0.9500
C22 C23 1.393(2)
C23 H23 0.9500
C23 C24 1.396(2)
C24 C25 1.396(2)
C24 C27 1.506(2)
C25 H25 0.9500
C25 C26 1.386(2)
C27 H27A 0.9800
C27 H27B 0.9800
C27 H27C 0.9800
C31 C32 1.3951(17)
C31 C36 1.3878(18)
C32 H32 0.9500
C32 C33 1.387(2)
C33 H33 0.9500
C33 C34 1.3921(19)
C34 C35 1.3937(19)
C34 C37 1.506(2)
C35 H35 0.9500
C35 C36 1.391(2)
C36 H36 0.9500
C37 H37C 0.9800
C37 H37B 0.9800
C37 H37A 0.9800
C41 C42 1.3899(17)
C41 C46 1.3926(17)
C42 H42 0.9500
C42 C43 1.389(2)
C43 H43 0.9500
C43 C44 1.3864(18)
C44 C45 1.3955(18)
C44 C47 1.5077(19)
C45 H45 0.9500
C45 C46 1.384(2)
C46 H46 0.9500
C47 H47A 0.9800
C47 H47C 0.9800
C47 H47B 0.9800

loop_
_geom_torsion_atom_site_label_1
_geom_torsion_atom_site_label_2
_geom_torsion_atom_site_label_3
_geom_torsion_atom_site_label_4
_geom_torsion
C1 C2 C31 C32 78.07(16)
C1 C2 C31 C36 -101.47(15)
C1 C2 C41 C42 81.38(17)
C1 C2 C41 C46 -103.06(15)
C1 C11 C12 C13 179.83(12)
C1 C11 C16 C15 178.86(11)
C1 C11 C16 C26 -2.07(13)
C1 C21 C22 C23 178.02(12)
C1 C21 C26 C16 -0.13(13)
C1 C21 C26 C25 -179.18(11)
C2 C1 C11 C12 5.3(2)
C2 C1 C11 C16 -175.80(11)
C2 C1 C21 C22 -1.5(2)
C2 C1 C21 C26 176.63(11)
C2 C31 C32 C33 -178.78(12)
C2 C31 C36 C35 177.82(12)
C2 C41 C42 C43 174.54(13)
C2 C41 C46 C45 -175.56(13)
C11 C1 C2 C31 1.78(18)
C11 C1 C2 C41 -178.86(11)
C11 C1 C21 C22 -179.23(12)
C11 C1 C21 C26 -1.09(12)
C11 C12 C13 C14 0.19(18)
C11 C16 C26 C21 1.39(13)
C11 C16 C26 C25 -179.65(12)
C12 C11 C16 C15 -2.11(17)
C12 C11 C16 C26 176.96(10)
C12 C13 C14 C15 -0.46(18)
C12 C13 C14 C17 -179.23(12)
C13 C14 C15 C16 -0.55(17)
C14 C15 C16 C11 1.85(18)
C14 C15 C16 C26 -177.00(12)
C15 C16 C26 C21 -179.64(12)
C15 C16 C26 C25 -0.7(2)
C16 C11 C12 C13 1.07(17)
C17 C14 C15 C16 178.22(12)
C21 C1 C2 C31 -175.47(11)
C21 C1 C2 C41 3.89(19)
C21 C1 C11 C12 -176.90(12)
C21 C1 C11 C16 1.95(12)
C21 C22 C23 C24 0.48(19)
C22 C21 C26 C16 178.32(10)
C22 C21 C26 C25 -0.73(18)
C22 C23 C24 C25 -0.3(2)
C22 C23 C24 C27 -179.09(13)
C23 C24 C25 C26 -0.44(19)
C24 C25 C26 C16 -177.88(12)
C24 C25 C26 C21 0.95(19)
C26 C21 C22 C23 0.02(17)
C27 C24 C25 C26 178.40(13)
C31 C2 C41 C42 -99.21(15)
C31 C2 C41 C46 76.35(15)
C31 C32 C33 C34 0.4(2)
C32 C31 C36 C35 -1.7(2)
C32 C33 C34 C35 -0.6(2)
C32 C33 C34 C37 -178.86(13)
C33 C34 C35 C36 -0.3(2)
C34 C35 C36 C31 1.5(2)
C36 C31 C32 C33 0.8(2)
C37 C34 C35 C36 177.85(13)
C41 C2 C31 C32 -101.35(14)
C41 C2 C31 C36 79.11(15)
C41 C42 C43 C44 0.7(2)
C42 C41 C46 C45 0.1(2)
C42 C43 C44 C45 0.8(2)
C42 C43 C44 C47 -177.74(14)
C43 C44 C45 C46 -1.8(2)
C44 C45 C46 C41 1.4(2)
C46 C41 C42 C43 -1.1(2)
C47 C44 C45 C46 176.74(13)
